data_1570534
loop_
_publ_author_name
'Das, Kuhali'
'Kundu, Abhishek'
'Sarkar, Koushik'
'Adhikari, Debashis'
'Maji, Biplab'

_publ_section_title
;
 Catalytic acceptorless dehydrogenative borylation of styrenes enabled by
 a molecularly defined manganese complex.
;
_journal_issue 3
_journal_name_full 'Chemical science'
_journal_page_first 1098
_journal_page_last 1105
_journal_paper_doi 10.1039/d3sc05523j
_journal_volume 15
_journal_year 2024
_chemical_formula_moiety 'C18 H14 Br Mn N2 O3 S'
_chemical_formula_sum 'C18 H14 Br Mn N2 O3 S'
_chemical_formula_weight 473.22
_space_group_crystal_system triclinic
_space_group_IT_number 2
_space_group_name_Hall '-P 1'
_space_group_name_H-M_alt 'P -1'
_atom_sites_solution_hydrogens geom
_atom_sites_solution_primary iterative
_audit_creation_date 2022-07-25
_audit_creation_method
;
Olex2 1.3-ac4
(compiled 2019.04.23 svn.r3594 for Rigaku Oxford Diffraction, GUI svn.r5739)
;
_audit_update_record
;
2022-07-25 deposited with the CCDC.	2023-12-11 downloaded from the CCDC.
;
_cell_angle_alpha 104.364(2)
_cell_angle_beta 97.514(2)
_cell_angle_gamma 93.655(2)
_cell_formula_units_Z 2
_cell_length_a 7.6734(2)
_cell_length_b 11.8500(3)
_cell_length_c 13.3321(3)
_cell_measurement_reflns_used 9103
_cell_measurement_temperature 100.00(13)
_cell_measurement_theta_max 67.9310
_cell_measurement_theta_min 3.4580
_cell_volume 1158.45(5)
_computing_cell_refinement 'CrysAlisPro 1.171.40.84a (Rigaku OD, 2020)'
_computing_data_collection 'CrysAlisPro 1.171.40.84a (Rigaku OD, 2020)'
_computing_data_reduction 'CrysAlisPro 1.171.40.84a (Rigaku OD, 2020)'
_computing_molecular_graphics 'Olex2 (Dolomanov et al., 2009)'
_computing_publication_material 'Olex2 (Dolomanov et al., 2009)'
_computing_structure_refinement 'ShelXL (Sheldrick, 2015)'
_computing_structure_solution 'olex2.solve (Bourhis et al., 2015)'
_diffrn_ambient_environment N~2~
_diffrn_ambient_temperature 100.00(13)
_diffrn_detector 'Hybrid Pixel Array Detector'
_diffrn_detector_area_resol_mean 10.0000
_diffrn_detector_type HyPix3000
_diffrn_measured_fraction_theta_full 0.996
_diffrn_measured_fraction_theta_max 0.988
_diffrn_measurement_details
;
List of Runs (angles in degrees, time in seconds):

  # Type    Start    End  Width  t~exp~   \w     \q     \k     \f   Frames
#--------------------------------------------------------------------------
  1  \w    -37.00  27.00   0.50    0.38    --  -41.33  32.00 -30.00  128
  2  \w    -24.00  35.00   0.50    0.38    --  -41.33  11.00 -90.00  118
  3  \w    -28.00  30.00   0.50    0.38    --  -41.33  21.00  30.00  116
  4  \w    -47.00 -15.00   0.50    2.00    --  -82.50  42.00  30.00   64
  5  \w    -47.00 -15.00   0.50    2.00    --  -82.50  42.00   0.00   64
  6  \w    -65.00  26.00   0.50    0.38    --  -41.33  65.00  30.00  182
  7  \w    -48.00  26.00   0.50    0.38    --  -41.33  43.00-180.00  148
  8  \w     25.00 109.00   0.50    0.38    --   41.33  43.00-180.00  168
  9  \w     73.00 165.00   0.50    2.00    --   96.67  68.00 -60.00  184
 10  \w    105.00 170.00   0.50    2.00    --   96.67  96.00-180.00  130
 11  \w     99.00 164.00   0.50    2.00    --   96.67 117.00-120.00  130
 12  \w     99.00 164.00   0.50    2.00    --   96.67 117.00-180.00  130
 13  \w     99.00 164.00   0.50    2.00    --   96.67 117.00 -60.00  130
 14  \w    101.00 164.00   0.50    2.00    --   96.67 114.00  44.00  126
 15  \w     80.00 163.00   0.50    2.00    --   96.67  42.00 -90.00  166
 16  \w     81.00 164.00   0.50    2.00    --   96.67 145.00-180.00  166
 17  \w     70.00 165.00   0.50    2.00    --   96.67  77.00-180.00  190
 18  \w     70.00 165.00   0.50    2.00    --   96.67  77.00 -90.00  190
 19  \w     71.00 170.00   0.50    2.00    --   96.67  17.00  30.00  198
 20  \w     41.00 100.00   0.50    0.38    --   41.33-138.00-180.00  118
 21  \w     41.00 100.00   0.50    0.38    --   41.33-138.00 -90.00  118
 22  \w     44.00 127.00   0.50    2.00    --   96.67-145.00-120.00  166
 23  \w     29.00 110.00   0.50    2.00    --   96.67-114.00 -46.00  162
 24  \w     26.00  85.00   0.50    0.38    --   41.33-114.00 -46.00  118
 25  \w     28.00 105.00   0.50    2.00    --   96.67 -77.00 -60.00  154
 26  \w     30.00  57.00   0.50    2.00    --   96.67 -50.00 -30.00   54
 27  \w     29.00  68.00   0.50    2.00    --   96.67 -59.00   0.00   78
 28  \w     29.00  68.00   0.50    2.00    --   96.67 -59.00 -30.00   78
 29  \w     29.00  68.00   0.50    2.00    --   96.67 -59.00 -60.00   78
 30  \w     30.00 109.00   0.50    2.00    --   96.67-117.00 -90.00  158
 31  \w     30.00 109.00   0.50    2.00    --   96.67-117.00  60.00  158
 32  \w     44.00 127.00   0.50    2.00    --   96.67-145.00 150.00  166
 33  \w     29.00  68.00   0.50    2.00    --   96.67 -59.00  90.00   78
 34  \w     27.00 127.00   0.50    2.00    --   96.67 -87.00 150.00  200
 35  \w     30.00  57.00   0.50    2.00    --   96.67 -50.00 120.00   54
 36  \w     22.00 106.00   0.50    2.00    --   96.67 -96.00 120.00  168
 37  \w     29.00  68.00   0.50    2.00    --   96.67 -59.00-150.00   78
 38  \w     30.00  57.00   0.50    2.00    --   96.67 -50.00-180.00   54
 39  \w     28.00 105.00   0.50    2.00    --   96.67 -77.00-180.00  154
 40  \w    -83.00  -4.00   0.50    0.38    --  -41.33 114.00  44.00  158
 41  \w    -83.00 -15.00   0.50    2.00    --  -82.50 114.00  44.00  136
 42  \w   -109.00 -28.00   0.50    0.38    --  -41.33 -32.00-120.00  162
 43  \w   -110.00 -14.00   0.50    0.38    --  -41.33 -77.00 -90.00  192
 44  \w   -108.00 -21.00   0.50    0.38    --  -41.33 -54.00   0.00  174
 45  \w   -109.00 -28.00   0.50    0.38    --  -41.33 -32.00  90.00  162
 46  \w   -110.00 -14.00   0.50    0.38    --  -41.33 -77.00 -30.00  192
 47  \w   -109.00 -18.00   0.50    0.38    --  -41.33 -65.00-180.00  182
 48  \w   -110.00 -14.00   0.50    0.38    --  -41.33 -77.00-120.00  192
 49  \w   -110.00 -14.00   0.50    0.38    --  -41.33 -77.00  60.00  192
 50  \w   -110.00 -14.00   0.50    0.38    --  -41.33 -77.00 120.00  192
 51  \w   -110.00 -14.00   0.50    0.38    --  -41.33 -77.00   0.00  192
 52  \w   -110.00 -14.00   0.50    0.38    --  -41.33 -77.00  90.00  192
 53  \w   -150.00 -79.00   0.50    2.00    --  -82.50-114.00 -46.00  142
 54  \w   -150.00 -69.00   0.50    2.00    --  -82.50 -33.00   0.00  162
 55  \w   -157.00 -83.00   0.50    2.00    --  -82.50 -96.00  90.00  148
;
_diffrn_measurement_device 'four-circle diffractometer'
_diffrn_measurement_device_type 'XtaLAB Synergy, Dualflex, HyPix3000'
_diffrn_measurement_method '\w scans'
_diffrn_orient_matrix_type 'CrysAlisPro convention (1999,Acta A55,543-557)'
_diffrn_orient_matrix_UB_11 0.0421207000
_diffrn_orient_matrix_UB_12 0.0564566000
_diffrn_orient_matrix_UB_13 0.1187974000
_diffrn_orient_matrix_UB_21 0.1957539000
_diffrn_orient_matrix_UB_22 -0.0205975000
_diffrn_orient_matrix_UB_23 -0.0026148000
_diffrn_orient_matrix_UB_31 0.0364682000
_diffrn_orient_matrix_UB_32 0.1207506000
_diffrn_orient_matrix_UB_33 -0.0210545000
_diffrn_radiation_monochromator mirror
_diffrn_radiation_probe x-ray
_diffrn_radiation_type 'Cu K\a'
_diffrn_radiation_wavelength 1.54184
_diffrn_reflns_av_R_equivalents 0.0582
_diffrn_reflns_av_unetI/netI 0.0413
_diffrn_reflns_Laue_measured_fraction_full 0.996
_diffrn_reflns_Laue_measured_fraction_max 0.988
_diffrn_reflns_limit_h_max 9
_diffrn_reflns_limit_h_min -9
_diffrn_reflns_limit_k_max 14
_diffrn_reflns_limit_k_min -12
_diffrn_reflns_limit_l_max 15
_diffrn_reflns_limit_l_min -16
_diffrn_reflns_number 16706
_diffrn_reflns_point_group_measured_fraction_full 0.996
_diffrn_reflns_point_group_measured_fraction_max 0.988
_diffrn_reflns_theta_full 67.684
_diffrn_reflns_theta_max 68.261
_diffrn_reflns_theta_min 3.462
_diffrn_source 'micro-focus sealed X-ray tube'
_diffrn_source_type 'PhotonJet (Cu) X-ray Source'
_exptl_absorpt_coefficient_mu 7.640
_exptl_absorpt_correction_T_max 1.00000
_exptl_absorpt_correction_T_min 0.67233
_exptl_absorpt_correction_type multi-scan
_exptl_absorpt_process_details
;
CrysAlisPro 1.171.40.84a (Rigaku Oxford Diffraction, 2020)
Empirical absorption correction using spherical harmonics,
implemented in SCALE3 ABSPACK scaling algorithm.
;
_exptl_crystal_colour 'metallic yellowish yellow'
_exptl_crystal_colour_lustre metallic
_exptl_crystal_colour_modifier yellowish
_exptl_crystal_colour_primary yellow
_exptl_crystal_density_diffrn 1.357
_exptl_crystal_description block
_exptl_crystal_F_000 472
_exptl_crystal_size_max 0.1
_exptl_crystal_size_mid 0.05
_exptl_crystal_size_min 0.03
_refine_diff_density_max 1.227
_refine_diff_density_min -0.657
_refine_diff_density_rms 0.094
_refine_ls_extinction_method none
_refine_ls_goodness_of_fit_ref 1.065
_refine_ls_hydrogen_treatment constr
_refine_ls_matrix_type full
_refine_ls_number_parameters 235
_refine_ls_number_reflns 4196
_refine_ls_number_restraints 0
_refine_ls_restrained_S_all 1.065
_refine_ls_R_factor_all 0.0426
_refine_ls_R_factor_gt 0.0398
_refine_ls_shift/su_max 0.001
_refine_ls_shift/su_mean 0.000
_refine_ls_structure_factor_coef Fsqd
_refine_ls_weighting_details 'w=1/[\s^2^(Fo^2^)+(0.0789P)^2^] where P=(Fo^2^+2Fc^2^)/3'
_refine_ls_weighting_scheme calc
_refine_ls_wR_factor_gt 0.1099
_refine_ls_wR_factor_ref 0.1128
_reflns_Friedel_coverage 0.000
_reflns_number_gt 3820
_reflns_number_total 4196
_reflns_threshold_expression 'I > 2\s(I)'
_cod_data_source_file d3sc05523j2.cif
_cod_data_source_block kd-179
_cod_depositor_comments 'Adding full bibliography for 1570534--1570535.cif.'
_cod_database_code 1570534
_shelx_shelxl_version_number 2018/3
_chemical_oxdiff_formula 'C H O N S Mn Br'
_chemical_oxdiff_usercomment 100K
_shelx_space_group_comment
;
The symmetry employed for this shelxl refinement is uniquely defined
by the following loop, which should always be used as a source of
symmetry information in preference to the above space-group names.
They are only intended as comments.
;
_shelx_estimated_absorpt_t_max 0.803
_shelx_estimated_absorpt_t_min 0.515
_diffrn_oxdiff_digest_frames
;
0148af9e8848898d4cb12fc3c7b66158c5000307e5f
;
_reflns_odcompleteness_completeness 99.88
_reflns_odcompleteness_iscentric 1
_reflns_odcompleteness_theta 66.97
_olex2_refinement_description
;
1. Fixed Uiso
 At 1.2 times of:
  All C(H) groups, All C(H,H) groups, All N(H) groups
2.a Ternary CH refined with riding coordinates:
 N2(H2)
2.b Secondary CH2 refined with riding coordinates:
 C10(H10a,H10b), C11(H11a,H11b)
2.c Aromatic/amide H refined with riding coordinates:
 C2(H2a), C5(H5), C3(H3), C4(H4), C8(H8), C7(H7), C13(H13), C14(H14), C15(H15)
;
_smtbx_masks_void_probe_radius 1.2
_smtbx_masks_void_truncation_radius 1.2
_olex2_submission_special_instructions 'No special instructions were received'
_oxdiff_exptl_absorpt_empirical_details
;
Empirical correction (ABSPACK) includes:
- Absorption correction using spherical harmonics
- Frame scaling
;
_oxdiff_exptl_absorpt_empirical_full_max 1.641
_oxdiff_exptl_absorpt_empirical_full_min 0.620

loop_
_space_group_symop_operation_xyz
'x, y, z'
'-x, -y, -z'

loop_
_atom_site_label
_atom_site_type_symbol
_atom_site_fract_x
_atom_site_fract_y
_atom_site_fract_z
_atom_site_U_iso_or_equiv
_atom_site_adp_type
_atom_site_occupancy
_atom_site_site_symmetry_order
_atom_site_calc_flag
_atom_site_refinement_flags_posn
_atom_site_refinement_flags_adp
_atom_site_refinement_flags_occupancy
_atom_site_disorder_assembly
_atom_site_disorder_group
Br1 Br 0.39213(3) 0.31054(2) 0.14347(2) 0.02634(12) Uani 1 1 d . . . . .
Mn1 Mn 0.28025(5) 0.43313(4) 0.30251(3) 0.02307(14) Uani 1 1 d . . . . .
S1 S -0.07533(11) 0.03209(6) 0.12464(6) 0.0381(2) Uani 1 1 d . . . . .
O2 O 0.6226(3) 0.5793(2) 0.36204(17) 0.0366(5) Uani 1 1 d . . . . .
O1 O 0.1636(3) 0.57636(19) 0.49143(16) 0.0352(5) Uani 1 1 d . . . . .
O3 O 0.4616(3) 0.28797(19) 0.42584(17) 0.0368(5) Uani 1 1 d . . . . .
N1 N 0.1192(3) 0.51266(19) 0.20155(17) 0.0225(4) Uani 1 1 d . . . . .
N2 N 0.0539(3) 0.31540(19) 0.25290(18) 0.0244(5) Uani 1 1 d . . . . .
H2 H 0.063041 0.275622 0.180265 0.029 Uiso 1 1 calc R . . . .
C1 C 0.1657(3) 0.5953(2) 0.1494(2) 0.0233(5) Uani 1 1 d . . . . .
C9 C -0.0524(3) 0.4769(2) 0.1919(2) 0.0234(5) Uani 1 1 d . . . . .
C2 C 0.3455(3) 0.6308(2) 0.1495(2) 0.0266(6) Uani 1 1 d . . . . .
H2A H 0.433526 0.597785 0.184133 0.032 Uiso 1 1 calc R . . . .
C6 C 0.0344(3) 0.6451(2) 0.0931(2) 0.0250(5) Uani 1 1 d . . . . .
C5 C 0.0869(4) 0.7311(2) 0.0427(2) 0.0274(6) Uani 1 1 d . . . . .
H5 H 0.001368 0.765487 0.007487 0.033 Uiso 1 1 calc R . . . .
C3 C 0.3908(4) 0.7132(3) 0.0990(2) 0.0300(6) Uani 1 1 d . . . . .
H3 H 0.509613 0.735914 0.100544 0.036 Uiso 1 1 calc R . . . .
C4 C 0.2624(4) 0.7642(2) 0.0452(2) 0.0297(6) Uani 1 1 d . . . . .
H4 H 0.295761 0.820058 0.011362 0.036 Uiso 1 1 calc R . . . .
C10 C -0.0987(3) 0.3836(2) 0.2442(2) 0.0260(5) Uani 1 1 d . . . . .
H10A H -0.126743 0.418689 0.313331 0.031 Uiso 1 1 calc R . . . .
H10B H -0.201072 0.332852 0.203413 0.031 Uiso 1 1 calc R . . . .
C8 C -0.1872(4) 0.5215(2) 0.1355(2) 0.0271(6) Uani 1 1 d . . . . .
H8 H -0.304711 0.493302 0.130905 0.032 Uiso 1 1 calc R . . . .
C18 C 0.3900(4) 0.3450(3) 0.3784(2) 0.0291(6) Uani 1 1 d . . . . .
C7 C -0.1447(4) 0.6058(2) 0.0879(2) 0.0271(6) Uani 1 1 d . . . . .
H7 H -0.232966 0.637545 0.052103 0.033 Uiso 1 1 calc R . . . .
C11 C 0.0182(4) 0.2182(2) 0.3026(2) 0.0278(6) Uani 1 1 d . . . . .
H11A H -0.017446 0.250037 0.370332 0.033 Uiso 1 1 calc R . . . .
H11B H 0.125943 0.181510 0.314032 0.033 Uiso 1 1 calc R . . . .
C17 C 0.4860(4) 0.5275(3) 0.3367(2) 0.0295(6) Uani 1 1 d . . . . .
C13 C -0.2960(4) 0.1113(3) 0.2448(3) 0.0361(7) Uani 1 1 d . . . . .
H13 H -0.347185 0.154089 0.299790 0.043 Uiso 1 1 calc R . . . .
C16 C 0.2044(3) 0.5195(2) 0.4170(2) 0.0280(6) Uani 1 1 d . . . . .
C12 C -0.1235(4) 0.1277(2) 0.2362(2) 0.0286(6) Uani 1 1 d . . . . .
C14 C -0.3910(5) 0.0212(3) 0.1605(3) 0.0439(8) Uani 1 1 d . . . . .
H14 H -0.511117 -0.000839 0.154943 0.053 Uiso 1 1 calc R . . . .
C15 C -0.2913(5) -0.0289(3) 0.0901(3) 0.0439(8) Uani 1 1 d . . . . .
H15 H -0.333068 -0.088718 0.030272 0.053 Uiso 1 1 calc R . . . .

loop_
_atom_site_aniso_label
_atom_site_aniso_U_11
_atom_site_aniso_U_22
_atom_site_aniso_U_33
_atom_site_aniso_U_23
_atom_site_aniso_U_13
_atom_site_aniso_U_12
Br1 0.01718(17) 0.03632(19) 0.02500(18) 0.00452(12) 0.00738(12) 0.00380(11)
Mn1 0.0144(2) 0.0330(3) 0.0210(2) 0.00432(18) 0.00498(17) 0.00250(17)
S1 0.0457(5) 0.0356(4) 0.0321(4) 0.0025(3) 0.0146(3) 0.0054(3)
O2 0.0185(10) 0.0543(13) 0.0321(11) 0.0038(9) 0.0044(8) -0.0041(9)
O1 0.0257(11) 0.0474(12) 0.0291(11) 0.0000(9) 0.0119(8) 0.0016(9)
O3 0.0308(11) 0.0496(12) 0.0311(11) 0.0124(10) 0.0032(9) 0.0090(9)
N1 0.0141(10) 0.0300(11) 0.0221(11) 0.0024(9) 0.0058(8) 0.0038(8)
N2 0.0158(11) 0.0329(11) 0.0246(11) 0.0060(9) 0.0068(9) 0.0024(8)
C1 0.0196(13) 0.0277(13) 0.0224(13) 0.0029(10) 0.0080(10) 0.0041(10)
C9 0.0166(12) 0.0300(13) 0.0222(13) 0.0020(10) 0.0066(10) 0.0032(9)
C2 0.0166(13) 0.0329(14) 0.0299(14) 0.0057(11) 0.0063(11) 0.0044(10)
C6 0.0214(13) 0.0296(13) 0.0256(13) 0.0049(10) 0.0120(11) 0.0059(10)
C5 0.0247(14) 0.0309(13) 0.0263(14) 0.0044(11) 0.0075(11) 0.0057(10)
C3 0.0201(13) 0.0380(15) 0.0311(15) 0.0061(12) 0.0091(11) -0.0021(11)
C4 0.0281(15) 0.0307(14) 0.0319(15) 0.0079(11) 0.0108(12) 0.0035(11)
C10 0.0146(12) 0.0367(14) 0.0266(14) 0.0065(11) 0.0060(10) 0.0022(10)
C8 0.0186(13) 0.0347(14) 0.0255(14) 0.0036(11) 0.0051(10) -0.0012(10)
C18 0.0208(13) 0.0414(15) 0.0236(14) 0.0033(12) 0.0081(11) 0.0036(11)
C7 0.0217(13) 0.0343(14) 0.0252(14) 0.0048(11) 0.0066(11) 0.0075(10)
C11 0.0225(14) 0.0357(14) 0.0273(14) 0.0098(11) 0.0078(11) 0.0024(10)
C17 0.0265(15) 0.0408(15) 0.0206(13) 0.0041(11) 0.0081(11) 0.0058(12)
C13 0.0259(15) 0.0374(15) 0.0443(18) 0.0072(13) 0.0092(13) 0.0029(12)
C16 0.0169(13) 0.0391(15) 0.0280(15) 0.0096(12) 0.0036(11) -0.0016(11)
C12 0.0299(15) 0.0306(14) 0.0269(14) 0.0086(11) 0.0073(11) 0.0047(11)
C14 0.0350(18) 0.0366(16) 0.056(2) 0.0098(15) -0.0009(16) -0.0056(13)
C15 0.055(2) 0.0314(16) 0.0382(18) 0.0032(13) -0.0042(16) -0.0025(14)

loop_
_atom_type_symbol
_atom_type_description
_atom_type_scat_dispersion_real
_atom_type_scat_dispersion_imag
_atom_type_scat_source
C C 0.0181 0.0091 'International Tables Vol C Tables 4.2.6.8 and 6.1.1.4'
H H 0.0000 0.0000 'International Tables Vol C Tables 4.2.6.8 and 6.1.1.4'
Br Br -0.6763 1.2805 'International Tables Vol C Tables 4.2.6.8 and 6.1.1.4'
Mn Mn -0.5299 2.8052 'International Tables Vol C Tables 4.2.6.8 and 6.1.1.4'
N N 0.0311 0.0180 'International Tables Vol C Tables 4.2.6.8 and 6.1.1.4'
O O 0.0492 0.0322 'International Tables Vol C Tables 4.2.6.8 and 6.1.1.4'
S S 0.3331 0.5567 'International Tables Vol C Tables 4.2.6.8 and 6.1.1.4'

loop_
_geom_angle_atom_site_label_1
_geom_angle_atom_site_label_2
_geom_angle_atom_site_label_3
_geom_angle
_geom_angle_site_symmetry_1
_geom_angle_site_symmetry_3
_geom_angle_publ_flag
N1 Mn1 Br1 89.19(6) . . ?
N2 Mn1 Br1 84.86(6) . . ?
N2 Mn1 N1 77.11(8) . . ?
C18 Mn1 Br1 87.94(9) . . ?
C18 Mn1 N1 170.47(11) . . ?
C18 Mn1 N2 93.58(11) . . ?
C18 Mn1 C17 85.66(13) . . ?
C18 Mn1 C16 91.07(13) . . ?
C17 Mn1 Br1 90.15(9) . . ?
C17 Mn1 N1 103.43(11) . . ?
C17 Mn1 N2 174.97(11) . . ?
C16 Mn1 Br1 178.89(9) . . ?
C16 Mn1 N1 91.87(11) . . ?
C16 Mn1 N2 95.71(10) . . ?
C16 Mn1 C17 89.27(12) . . ?
C15 S1 C12 91.78(16) . . ?
C1 N1 Mn1 130.12(17) . . ?
C9 N1 Mn1 112.26(17) . . ?
C9 N1 C1 117.6(2) . . ?
Mn1 N2 H2 104.3 . . ?
C10 N2 Mn1 107.71(16) . . ?
C10 N2 H2 104.3 . . ?
C10 N2 C11 112.1(2) . . ?
C11 N2 Mn1 122.29(17) . . ?
C11 N2 H2 104.3 . . ?
N1 C1 C2 120.8(2) . . ?
N1 C1 C6 121.0(2) . . ?
C2 C1 C6 118.2(2) . . ?
N1 C9 C10 116.7(2) . . ?
N1 C9 C8 123.7(2) . . ?
C8 C9 C10 119.7(2) . . ?
C1 C2 H2A 119.7 . . ?
C3 C2 C1 120.6(3) . . ?
C3 C2 H2A 119.7 . . ?
C5 C6 C1 119.4(2) . . ?
C7 C6 C1 118.7(2) . . ?
C7 C6 C5 122.0(3) . . ?
C6 C5 H5 119.6 . . ?
C4 C5 C6 120.7(3) . . ?
C4 C5 H5 119.6 . . ?
C2 C3 H3 119.3 . . ?
C2 C3 C4 121.4(3) . . ?
C4 C3 H3 119.3 . . ?
C5 C4 C3 119.6(3) . . ?
C5 C4 H4 120.2 . . ?
C3 C4 H4 120.2 . . ?
N2 C10 C9 108.3(2) . . ?
N2 C10 H10A 110.0 . . ?
N2 C10 H10B 110.0 . . ?
C9 C10 H10A 110.0 . . ?
C9 C10 H10B 110.0 . . ?
H10A C10 H10B 108.4 . . ?
C9 C8 H8 120.3 . . ?
C7 C8 C9 119.5(2) . . ?
C7 C8 H8 120.3 . . ?
O3 C18 Mn1 179.0(3) . . ?
C6 C7 H7 120.2 . . ?
C8 C7 C6 119.5(3) . . ?
C8 C7 H7 120.2 . . ?
N2 C11 H11A 109.2 . . ?
N2 C11 H11B 109.2 . . ?
N2 C11 C12 111.9(2) . . ?
H11A C11 H11B 107.9 . . ?
C12 C11 H11A 109.2 . . ?
C12 C11 H11B 109.2 . . ?
O2 C17 Mn1 173.7(3) . . ?
C12 C13 H13 123.7 . . ?
C12 C13 C14 112.6(3) . . ?
C14 C13 H13 123.7 . . ?
O1 C16 Mn1 177.1(2) . . ?
C11 C12 S1 119.2(2) . . ?
C13 C12 S1 110.9(2) . . ?
C13 C12 C11 129.8(3) . . ?
C13 C14 H14 123.2 . . ?
C15 C14 C13 113.7(3) . . ?
C15 C14 H14 123.2 . . ?
S1 C15 H15 124.5 . . ?
C14 C15 S1 111.1(3) . . ?
C14 C15 H15 124.5 . . ?

loop_
_geom_bond_atom_site_label_1
_geom_bond_atom_site_label_2
_geom_bond_distance
_geom_bond_site_symmetry_2
_geom_bond_publ_flag
Br1 Mn1 2.5397(5) . ?
Mn1 N1 2.138(2) . ?
Mn1 N2 2.082(2) . ?
Mn1 C18 1.799(3) . ?
Mn1 C17 1.812(3) . ?
Mn1 C16 1.802(3) . ?
S1 C12 1.730(3) . ?
S1 C15 1.721(4) . ?
O2 C17 1.145(4) . ?
O1 C16 1.146(4) . ?
O3 C18 1.152(4) . ?
N1 C1 1.388(3) . ?
N1 C9 1.337(3) . ?
N2 H2 0.9800 . ?
N2 C10 1.473(3) . ?
N2 C11 1.492(3) . ?
C1 C2 1.416(4) . ?
C1 C6 1.424(4) . ?
C9 C10 1.495(4) . ?
C9 C8 1.407(4) . ?
C2 H2A 0.9300 . ?
C2 C3 1.368(4) . ?
C6 C5 1.418(4) . ?
C6 C7 1.410(4) . ?
C5 H5 0.9300 . ?
C5 C4 1.372(4) . ?
C3 H3 0.9300 . ?
C3 C4 1.398(4) . ?
C4 H4 0.9300 . ?
C10 H10A 0.9700 . ?
C10 H10B 0.9700 . ?
C8 H8 0.9300 . ?
C8 C7 1.354(4) . ?
C7 H7 0.9300 . ?
C11 H11A 0.9700 . ?
C11 H11B 0.9700 . ?
C11 C12 1.499(4) . ?
C13 H13 0.9300 . ?
C13 C12 1.349(4) . ?
C13 C14 1.423(4) . ?
C14 H14 0.9300 . ?
C14 C15 1.338(5) . ?
C15 H15 0.9300 . ?

loop_
_geom_torsion_atom_site_label_1
_geom_torsion_atom_site_label_2
_geom_torsion_atom_site_label_3
_geom_torsion_atom_site_label_4
_geom_torsion
_geom_torsion_site_symmetry_1
_geom_torsion_site_symmetry_2
_geom_torsion_site_symmetry_3
_geom_torsion_site_symmetry_4
_geom_torsion_publ_flag
Mn1 N1 C1 C2 7.0(4) . . . . ?
Mn1 N1 C1 C6 -174.13(18) . . . . ?
Mn1 N1 C9 C10 -4.8(3) . . . . ?
Mn1 N1 C9 C8 175.7(2) . . . . ?
Mn1 N2 C10 C9 43.8(2) . . . . ?
Mn1 N2 C11 C12 -164.41(19) . . . . ?
N1 C1 C2 C3 -179.3(3) . . . . ?
N1 C1 C6 C5 178.7(2) . . . . ?
N1 C1 C6 C7 -2.2(4) . . . . ?
N1 C9 C10 N2 -25.9(3) . . . . ?
N1 C9 C8 C7 -0.3(4) . . . . ?
N2 C11 C12 S1 74.3(3) . . . . ?
N2 C11 C12 C13 -100.7(3) . . . . ?
C1 N1 C9 C10 177.0(2) . . . . ?
C1 N1 C9 C8 -2.4(4) . . . . ?
C1 C2 C3 C4 -0.6(4) . . . . ?
C1 C6 C5 C4 1.9(4) . . . . ?
C1 C6 C7 C8 -0.6(4) . . . . ?
C9 N1 C1 C2 -175.2(2) . . . . ?
C9 N1 C1 C6 3.7(4) . . . . ?
C9 C8 C7 C6 1.9(4) . . . . ?
C2 C1 C6 C5 -2.4(4) . . . . ?
C2 C1 C6 C7 176.7(2) . . . . ?
C2 C3 C4 C5 0.0(4) . . . . ?
C6 C1 C2 C3 1.8(4) . . . . ?
C6 C5 C4 C3 -0.6(4) . . . . ?
C5 C6 C7 C8 178.5(3) . . . . ?
C10 N2 C11 C12 65.4(3) . . . . ?
C10 C9 C8 C7 -179.8(2) . . . . ?
C8 C9 C10 N2 153.6(2) . . . . ?
C7 C6 C5 C4 -177.2(3) . . . . ?
C11 N2 C10 C9 -178.9(2) . . . . ?
C13 C14 C15 S1 0.3(4) . . . . ?
C12 S1 C15 C14 -0.4(3) . . . . ?
C12 C13 C14 C15 0.0(4) . . . . ?
C14 C13 C12 S1 -0.3(3) . . . . ?
C14 C13 C12 C11 175.0(3) . . . . ?
C15 S1 C12 C11 -175.4(2) . . . . ?
C15 S1 C12 C13 0.4(2) . . . . ?

loop_
_smtbx_masks_void_nr
_smtbx_masks_void_average_x
_smtbx_masks_void_average_y
_smtbx_masks_void_average_z
_smtbx_masks_void_volume
_smtbx_masks_void_count_electrons
_smtbx_masks_void_content
1 -0.805 0.000 0.500 319.3 95.4 ?
